data_4338688
loop_
_publ_author_name
'Rilak, Ana'
'Bratsos, Ioannis'
'Zangrando, Ennio'
'Kljun, Jakob'
'Turel, Iztok'
'Bugar\<ci\'c, Zivadin D'
'Alessio, Enzo'

_publ_section_title
;
 New Water-Soluble Ruthenium(II) Terpyridine Complexes for Anticancer
 Activity: Synthesis, Characterization, Activation Kinetics, and
 Interaction with Guanine Derivatives.
;
_journal_issue 12
_journal_name_full 'Inorganic chemistry'
_journal_page_first 6113
_journal_page_last 6126
_journal_paper_doi 10.1021/ic5005215
_journal_volume 53
_journal_year 2014
_chemical_formula_moiety 'C27 H24 Cl N5 O Ru S, 2(C F3 O3 S)'
_chemical_formula_sum 'C29 H24 Cl F6 N5 O7 Ru S3'
_chemical_formula_weight 901.23
_chemical_name_common
;
 [(4'-chloro-terpyridine)(bipyridine)(dmso-S)ruthenium(II)] bis(triflate)
;
_chemical_name_systematic
;
[(4'-chloro-2,2':6',2''-terpyridine)(2,2'-bipyridine)
(dimethylsulfoxide-S)ruthenium(II)] bis(trifluoromethanesulfonate)
;
_space_group_IT_number 14
_symmetry_cell_setting monoclinic
_symmetry_space_group_name_Hall '-P 2ybc'
_symmetry_space_group_name_H-M 'P 1 21/c 1'
_atom_sites_solution_hydrogens geom
_atom_sites_solution_primary direct
_atom_sites_solution_secondary difmap
_audit_creation_method SHELXL-97
_cell_angle_alpha 90.00
_cell_angle_beta 116.406(3)
_cell_angle_gamma 90.00
_cell_formula_units_Z 4
_cell_length_a 20.1168(5)
_cell_length_b 8.8764(2)
_cell_length_c 21.5672(5)
_cell_measurement_reflns_used 11987
_cell_measurement_temperature 150(2)
_cell_measurement_theta_max 74.6800
_cell_measurement_theta_min 4.5320
_cell_volume 3449.33(17)
_computing_cell_refinement
;
CrysAlisPro, Agilent Technologies,
Version 1.171.36.28 (release 01-02-2013 CrysAlis171 .NET)
(compiled Feb  1 2013,16:14:44)
;
_computing_data_collection
;
CrysAlisPro, Agilent Technologies,
Version 1.171.36.28 (release 01-02-2013 CrysAlis171 .NET)
(compiled Feb  1 2013,16:14:44)
;
_computing_data_reduction
;
CrysAlisPro, Agilent Technologies,
Version 1.171.36.28 (release 01-02-2013 CrysAlis171 .NET)
(compiled Feb  1 2013,16:14:44)
;
_computing_structure_refinement 'SHELXL-97 (Sheldrick, 2008)'
_computing_structure_solution 'SIR92 (Altomare et al., 1993)'
_diffrn_ambient_temperature 150(2)
_diffrn_measured_fraction_theta_full 0.997
_diffrn_measured_fraction_theta_max 0.997
_diffrn_measurement_device_type 'SuperNova, Dual, Cu at zero, Atlas'
_diffrn_measurement_method '\w scans'
_diffrn_radiation_monochromator graphite
_diffrn_radiation_source 'fine-focus sealed tube'
_diffrn_radiation_type CuK\a
_diffrn_radiation_wavelength 1.54184
_diffrn_reflns_av_R_equivalents 0.0327
_diffrn_reflns_av_sigmaI/netI 0.0309
_diffrn_reflns_limit_h_max 21
_diffrn_reflns_limit_h_min -25
_diffrn_reflns_limit_k_max 10
_diffrn_reflns_limit_k_min -11
_diffrn_reflns_limit_l_max 26
_diffrn_reflns_limit_l_min -26
_diffrn_reflns_number 21948
_diffrn_reflns_theta_full 74.50
_diffrn_reflns_theta_max 74.50
_diffrn_reflns_theta_min 4.12
_exptl_absorpt_coefficient_mu 6.871
_exptl_absorpt_correction_T_max 0.3403
_exptl_absorpt_correction_T_min 0.2323
_exptl_absorpt_correction_type multi-scan
_exptl_absorpt_process_details
;
CrysAlisPro, Agilent Technologies,
Version 1.171.36.28 (release 01-02-2013 CrysAlis171 .NET)
(compiled Feb  1 2013,16:14:44)
Empirical absorption correction using spherical harmonics,
 implemented in SCALE3 ABSPACK scaling algorithm.
;
_exptl_crystal_colour red
_exptl_crystal_density_diffrn 1.735
_exptl_crystal_density_method 'not measured'
_exptl_crystal_description prism
_exptl_crystal_F_000 1808
_exptl_crystal_size_max 0.30
_exptl_crystal_size_mid 0.20
_exptl_crystal_size_min 0.20
_refine_diff_density_max 3.083
_refine_diff_density_min -1.301
_refine_diff_density_rms 0.200
_refine_ls_extinction_method none
_refine_ls_goodness_of_fit_ref 1.145
_refine_ls_hydrogen_treatment mixed
_refine_ls_matrix_type full
_refine_ls_number_parameters 471
_refine_ls_number_reflns 7037
_refine_ls_number_restraints 0
_refine_ls_restrained_S_all 1.145
_refine_ls_R_factor_all 0.0773
_refine_ls_R_factor_gt 0.0745
_refine_ls_shift/su_max 0.000
_refine_ls_shift/su_mean 0.000
_refine_ls_structure_factor_coef Fsqd
_refine_ls_weighting_details 'calc w=1/[\s^2^(Fo^2^)+(0.0646P)^2^+78.8467P] where P=(Fo^2^+2Fc^2^)/3'
_refine_ls_weighting_scheme calc
_refine_ls_wR_factor_gt 0.2288
_refine_ls_wR_factor_ref 0.2301
_reflns_number_gt 6615
_reflns_number_total 7037
_reflns_threshold_expression >2\s(I)
_cod_data_source_file ic5005215_si_002.cif
_cod_data_source_block 8OTf
_cod_depositor_comments 'Adding full bibliography for 4338685--4338688.cif.'
_cod_original_cell_volume 3449.33(14)
_cod_original_sg_symbol_H-M 'P 21/c'
_cod_database_code 4338688

loop_
_symmetry_equiv_pos_as_xyz
'x, y, z'
'-x, y+1/2, -z+1/2'
'-x, -y, -z'
'x, -y-1/2, z-1/2'

loop_
_atom_site_label
_atom_site_type_symbol
_atom_site_fract_x
_atom_site_fract_y
_atom_site_fract_z
_atom_site_U_iso_or_equiv
_atom_site_adp_type
_atom_site_occupancy
_atom_site_symmetry_multiplicity
_atom_site_calc_flag
_atom_site_refinement_flags
Ru1 Ru 0.22335(3) 0.98883(7) 0.48546(3) 0.01589(18) Uani 1 1 d .
S31 S 0.17894(11) 0.8571(2) 0.54916(10) 0.0194(4) Uani 1 1 d .
S40 S 0.41915(11) 1.8724(3) 0.81691(11) 0.0252(4) Uani 1 1 d .
Cl35 Cl 0.36240(12) 1.5266(2) 0.70317(11) 0.0305(5) Uani 1 1 d .
S50 S 0.09767(18) 0.2171(4) 0.15592(13) 0.0508(8) Uani 1 1 d .
N7 N 0.1915(4) 0.8356(8) 0.4013(4) 0.0219(14) Uani 1 1 d .
N1 N 0.2642(4) 1.0936(9) 0.4222(4) 0.0245(15) Uani 1 1 d .
F51A F 0.1293(3) 0.2360(8) 0.2880(3) 0.0421(15) Uani 1 1 d .
N25 N 0.1352(3) 1.1397(8) 0.4497(3) 0.0182(13) Uani 1 1 d .
O32 O 0.1758(4) 0.6907(7) 0.5402(3) 0.0352(15) Uani 1 1 d .
C26 C 0.1468(4) 1.2640(9) 0.4906(4) 0.0199(16) Uani 1 1 d .
F51C F 0.0342(4) 0.1007(10) 0.2272(4) 0.062(2) Uani 1 1 d .
C29 C 0.0152(5) 1.2361(12) 0.3753(5) 0.030(2) Uani 1 1 d .
H29 H -0.0302 1.2251 0.3345 0.036 Uiso 1 1 calc R
C8 C 0.2182(4) 0.8679(11) 0.3561(4) 0.0254(18) Uani 1 1 d .
O40C O 0.4584(4) 1.7845(10) 0.7878(4) 0.0470(19) Uani 1 1 d .
C51 C 0.0711(5) 0.2204(12) 0.2256(5) 0.036(2) Uani 1 1 d .
C6 C 0.2573(5) 1.0136(11) 0.3660(4) 0.0255(18) Uani 1 1 d .
C22 C 0.3235(5) 1.3784(10) 0.6477(4) 0.0230(17) Uani 1 1 d .
C30 C 0.0691(4) 1.1276(11) 0.3927(4) 0.0241(17) Uani 1 1 d .
H30 H 0.0599 1.0414 0.3639 0.029 Uiso 1 1 calc R
C27 C 0.0941(5) 1.3735(10) 0.4756(4) 0.0246(17) Uani 1 1 d .
H27 H 0.1035 1.4584 0.5051 0.030 Uiso 1 1 calc R
O50B O 0.0280(6) 0.2232(11) 0.0953(4) 0.067(3) Uani 1 1 d .
F41B F 0.5318(5) 1.8299(12) 0.9372(4) 0.086(3) Uani 1 1 d .
F51B F 0.0275(5) 0.3387(10) 0.2208(4) 0.081(3) Uani 1 1 d .
C23 C 0.2501(4) 1.3892(10) 0.5968(4) 0.0228(17) Uani 1 1 d .
H23 H 0.2208 1.4755 0.5937 0.027 Uiso 1 1 calc R
F41C F 0.4312(7) 1.8796(13) 0.9419(4) 0.098(4) Uani 1 1 d .
C28 C 0.0264(5) 1.3598(11) 0.4164(5) 0.030(2) Uani 1 1 d .
H28 H -0.0110 1.4347 0.4051 0.036 Uiso 1 1 calc R
C14 C 0.3575(5) 0.7715(10) 0.5398(4) 0.0267(18) Uani 1 1 d .
H14 H 0.3283 0.7069 0.5024 0.032 Uiso 1 1 calc R
C15 C 0.4290(6) 0.7265(12) 0.5859(5) 0.036(2) Uani 1 1 d .
H15 H 0.4478 0.6322 0.5802 0.043 Uiso 1 1 calc R
C12 C 0.1548(5) 0.7040(11) 0.3942(5) 0.031(2) Uani 1 1 d .
H12 H 0.1354 0.6808 0.4260 0.038 Uiso 1 1 calc R
C21 C 0.3669(5) 1.2530(10) 0.6522(5) 0.0265(18) Uani 1 1 d .
H21 H 0.4171 1.2477 0.6863 0.032 Uiso 1 1 calc R
O40B O 0.4336(5) 2.0285(9) 0.8230(5) 0.053(2) Uani 1 1 d .
C33 C 0.2294(5) 0.8865(12) 0.6395(4) 0.031(2) Uani 1 1 d .
H33A H 0.2122 0.8157 0.6641 0.046 Uiso 1 1 calc R
H33B H 0.2216 0.9900 0.6507 0.046 Uiso 1 1 calc R
H33C H 0.2824 0.8701 0.6536 0.046 Uiso 1 1 calc R
C17 C 0.4427(5) 0.9574(12) 0.6475(5) 0.031(2) Uani 1 1 d .
H17 H 0.4715 1.0230 0.6846 0.037 Uiso 1 1 calc R
C2 C 0.2968(5) 1.2289(12) 0.4331(5) 0.035(2) Uani 1 1 d .
H2 H 0.3022 1.2852 0.4726 0.043 Uiso 1 1 calc R
C34 C 0.0894(5) 0.9158(12) 0.5363(5) 0.034(2) Uani 1 1 d .
H34A H 0.0538 0.9004 0.4878 0.051 Uiso 1 1 calc R
H34B H 0.0908 1.0228 0.5480 0.051 Uiso 1 1 calc R
H34C H 0.0741 0.8565 0.5661 0.051 Uiso 1 1 calc R
C16 C 0.4712(5) 0.8185(12) 0.6390(5) 0.032(2) Uani 1 1 d .
H16 H 0.5202 0.7892 0.6704 0.038 Uiso 1 1 calc R
C9 C 0.2089(6) 0.7685(14) 0.3026(5) 0.040(3) Uani 1 1 d .
H9 H 0.2272 0.7934 0.2702 0.048 Uiso 1 1 calc R
C10 C 0.1731(6) 0.6348(13) 0.2977(5) 0.042(3) Uani 1 1 d .
H10 H 0.1682 0.5643 0.2627 0.050 Uiso 1 1 calc R
C41 C 0.4583(7) 1.8090(14) 0.9063(6) 0.046(3) Uani 1 1 d .
F41A F 0.4481(7) 1.6628(10) 0.9107(5) 0.094(3) Uani 1 1 d .
C11 C 0.1447(6) 0.6029(13) 0.3425(5) 0.038(2) Uani 1 1 d .
H11 H 0.1182 0.5119 0.3382 0.046 Uiso 1 1 calc R
O50C O 0.1347(5) 0.0691(12) 0.1671(5) 0.059(2) Uani 1 1 d .
C4 C 0.3161(6) 1.2065(17) 0.3322(6) 0.049(3) Uani 1 1 d .
H4 H 0.3347 1.2443 0.3017 0.059 Uiso 1 1 calc R
C5 C 0.2825(6) 1.0700(15) 0.3204(5) 0.042(3) Uani 1 1 d .
H5 H 0.2763 1.0130 0.2809 0.050 Uiso 1 1 calc R
C24 C 0.2214(4) 1.2703(9) 0.5510(4) 0.0183(15) Uani 1 1 d .
C20 C 0.3350(4) 1.1357(10) 0.6057(4) 0.0216(16) Uani 1 1 d .
O40A O 0.3428(4) 1.8344(14) 0.7905(5) 0.070(3) Uani 1 1 d .
C3 C 0.3232(6) 1.2902(15) 0.3887(6) 0.045(3) Uani 1 1 d .
H3 H 0.3455 1.3872 0.3972 0.054 Uiso 1 1 calc R
N13 N 0.3288(4) 0.9023(8) 0.5466(3) 0.0208(14) Uani 1 1 d .
C18 C 0.3709(5) 0.9956(10) 0.6000(4) 0.0229(17) Uani 1 1 d .
O50A O 0.1472(9) 0.3392(15) 0.1700(6) 0.111(6) Uani 1 1 d .
N19 N 0.2632(4) 1.1477(8) 0.5565(3) 0.0184(13) Uani 1 1 d .

loop_
_atom_site_aniso_label
_atom_site_aniso_U_11
_atom_site_aniso_U_22
_atom_site_aniso_U_33
_atom_site_aniso_U_23
_atom_site_aniso_U_13
_atom_site_aniso_U_12
Ru1 0.0158(3) 0.0178(3) 0.0126(3) -0.0022(2) 0.0050(2) -0.0001(2)
S31 0.0248(9) 0.0148(9) 0.0192(9) 0.0012(7) 0.0105(7) 0.0009(7)
S40 0.0200(9) 0.0287(11) 0.0236(10) -0.0042(8) 0.0066(8) -0.0030(8)
Cl35 0.0320(10) 0.0253(10) 0.0283(10) -0.0121(8) 0.0082(9) -0.0054(8)
S50 0.0692(19) 0.0599(18) 0.0244(12) -0.0087(12) 0.0219(12) -0.0352(16)
N7 0.016(3) 0.026(4) 0.023(3) -0.014(3) 0.007(3) -0.003(3)
N1 0.016(3) 0.036(4) 0.019(3) 0.001(3) 0.006(3) -0.002(3)
F51A 0.037(3) 0.059(4) 0.020(3) -0.001(3) 0.003(2) 0.001(3)
N25 0.015(3) 0.022(3) 0.013(3) 0.003(3) 0.003(2) 0.001(3)
O32 0.054(4) 0.016(3) 0.033(3) 0.006(3) 0.018(3) 0.001(3)
C26 0.020(4) 0.018(4) 0.018(4) 0.001(3) 0.005(3) -0.003(3)
F51C 0.067(5) 0.077(5) 0.056(4) -0.011(4) 0.039(4) -0.034(4)
C29 0.014(4) 0.043(5) 0.025(4) 0.009(4) 0.003(3) 0.000(4)
C8 0.018(4) 0.034(5) 0.021(4) -0.006(4) 0.006(3) 0.002(3)
O40C 0.051(4) 0.056(5) 0.039(4) -0.006(4) 0.024(4) 0.014(4)
C51 0.030(5) 0.041(6) 0.025(5) 0.001(4) 0.001(4) -0.001(4)
C6 0.019(4) 0.040(5) 0.015(4) -0.004(3) 0.005(3) -0.001(3)
C22 0.023(4) 0.022(4) 0.017(4) -0.005(3) 0.003(3) -0.003(3)
C30 0.019(4) 0.032(5) 0.016(4) 0.001(3) 0.002(3) -0.004(3)
C27 0.023(4) 0.023(4) 0.025(4) 0.005(3) 0.008(3) 0.000(3)
O50B 0.100(7) 0.053(5) 0.020(4) 0.008(4) 0.002(4) -0.003(5)
F41B 0.067(5) 0.105(7) 0.045(4) 0.001(5) -0.012(4) 0.018(5)
F51B 0.069(5) 0.082(6) 0.055(5) -0.020(4) -0.005(4) 0.045(5)
C23 0.021(4) 0.018(4) 0.024(4) 0.000(3) 0.006(3) 0.000(3)
F41C 0.154(9) 0.115(8) 0.051(5) 0.019(5) 0.067(6) 0.058(7)
C28 0.019(4) 0.031(5) 0.038(5) 0.018(4) 0.010(4) 0.007(4)
C14 0.027(4) 0.028(5) 0.022(4) -0.002(3) 0.008(3) 0.009(4)
C15 0.036(5) 0.034(5) 0.037(5) -0.002(4) 0.015(4) 0.014(4)
C12 0.035(5) 0.034(5) 0.028(5) -0.010(4) 0.017(4) -0.007(4)
C21 0.021(4) 0.028(5) 0.025(4) -0.005(4) 0.005(3) 0.000(3)
O40B 0.067(6) 0.029(4) 0.052(5) -0.009(4) 0.016(4) -0.011(4)
C33 0.037(5) 0.035(5) 0.020(4) 0.000(4) 0.013(4) 0.004(4)
C17 0.021(4) 0.040(5) 0.022(4) 0.001(4) 0.002(3) 0.008(4)
C2 0.036(5) 0.036(5) 0.034(5) 0.000(4) 0.015(4) -0.010(4)
C34 0.030(5) 0.039(6) 0.041(5) 0.006(4) 0.021(4) 0.000(4)
C16 0.019(4) 0.037(5) 0.030(5) 0.003(4) 0.003(4) 0.010(4)
C9 0.037(5) 0.059(7) 0.026(5) -0.016(5) 0.017(4) -0.001(5)
C10 0.047(6) 0.049(7) 0.030(5) -0.019(5) 0.017(5) 0.002(5)
C41 0.061(7) 0.047(7) 0.032(5) 0.004(5) 0.023(5) 0.014(6)
F41A 0.150(10) 0.055(5) 0.091(7) 0.033(5) 0.067(7) 0.009(6)
C11 0.036(5) 0.040(6) 0.029(5) -0.017(4) 0.007(4) -0.006(4)
O50C 0.058(5) 0.068(6) 0.057(5) -0.023(5) 0.031(4) -0.008(5)
C4 0.036(5) 0.085(9) 0.033(5) 0.004(6) 0.021(5) -0.016(6)
C5 0.035(5) 0.070(8) 0.025(5) -0.004(5) 0.018(4) -0.003(5)
C24 0.018(4) 0.019(4) 0.017(4) 0.001(3) 0.006(3) 0.001(3)
C20 0.019(4) 0.024(4) 0.018(4) -0.005(3) 0.005(3) 0.002(3)
O40A 0.024(4) 0.107(8) 0.057(5) 0.009(5) 0.000(4) -0.023(5)
C3 0.040(6) 0.058(7) 0.038(6) 0.003(5) 0.018(5) -0.021(5)
N13 0.023(3) 0.021(3) 0.017(3) -0.003(3) 0.008(3) 0.004(3)
C18 0.022(4) 0.023(4) 0.022(4) -0.001(3) 0.008(3) 0.003(3)
O50A 0.171(13) 0.111(10) 0.061(7) -0.022(6) 0.061(8) -0.104(10)
N19 0.017(3) 0.018(3) 0.017(3) -0.002(3) 0.004(3) 0.000(3)

loop_
_atom_type_symbol
_atom_type_description
_atom_type_scat_dispersion_real
_atom_type_scat_dispersion_imag
_atom_type_scat_source
C C 0.0181 0.0091 'International Tables Vol C Tables 4.2.6.8 and 6.1.1.4'
H H 0.0000 0.0000 'International Tables Vol C Tables 4.2.6.8 and 6.1.1.4'
N N 0.0311 0.0180 'International Tables Vol C Tables 4.2.6.8 and 6.1.1.4'
O O 0.0492 0.0322 'International Tables Vol C Tables 4.2.6.8 and 6.1.1.4'
F F 0.0727 0.0534 'International Tables Vol C Tables 4.2.6.8 and 6.1.1.4'
S S 0.3331 0.5567 'International Tables Vol C Tables 4.2.6.8 and 6.1.1.4'
Cl Cl 0.3639 0.7018 'International Tables Vol C Tables 4.2.6.8 and 6.1.1.4'
Ru Ru 0.0552 3.2960 'International Tables Vol C Tables 4.2.6.8 and 6.1.1.4'

loop_
_geom_angle_atom_site_label_1
_geom_angle_atom_site_label_2
_geom_angle_atom_site_label_3
_geom_angle
N19 Ru1 N25 79.2(3)
N19 Ru1 N13 79.9(3)
N25 Ru1 N13 158.9(3)
N19 Ru1 N1 92.7(3)
N25 Ru1 N1 89.4(3)
N13 Ru1 N1 89.5(3)
N19 Ru1 N7 170.1(3)
N25 Ru1 N7 102.2(3)
N13 Ru1 N7 98.1(3)
N1 Ru1 N7 77.6(3)
N19 Ru1 S31 91.8(2)
N25 Ru1 S31 93.21(19)
N13 Ru1 S31 89.5(2)
N1 Ru1 S31 175.2(2)
N7 Ru1 S31 97.9(2)
O32 S31 C33 105.0(4)
O32 S31 C34 106.8(5)
C33 S31 C34 100.0(5)
O32 S31 Ru1 116.1(3)
C33 S31 Ru1 113.7(3)
C34 S31 Ru1 113.6(3)
O40B S40 O40A 114.4(6)
O40B S40 O40C 116.2(6)
O40A S40 O40C 113.7(6)
O40B S40 C41 103.4(6)
O40A S40 C41 103.5(6)
O40C S40 C41 103.4(5)
O50A S50 O50B 118.6(7)
O50A S50 O50C 113.1(8)
O50B S50 O50C 113.7(6)
O50A S50 C51 104.5(6)
O50B S50 C51 103.2(6)
O50C S50 C51 101.2(5)
C8 N7 C12 118.6(7)
C8 N7 Ru1 114.8(6)
C12 N7 Ru1 126.2(6)
C2 N1 C6 118.3(8)
C2 N1 Ru1 125.9(6)
C6 N1 Ru1 115.8(6)
C30 N25 C26 117.9(7)
C30 N25 Ru1 128.0(6)
C26 N25 Ru1 114.1(5)
N25 C26 C27 121.9(7)
N25 C26 C24 114.4(7)
C27 C26 C24 123.6(8)
C28 C29 C30 120.3(8)
N7 C8 C9 121.2(9)
N7 C8 C6 116.3(7)
C9 C8 C6 122.6(9)
F51C C51 F51B 106.2(9)
F51C C51 F51A 108.1(9)
F51B C51 F51A 104.2(8)
F51C C51 S50 113.0(8)
F51B C51 S50 111.9(8)
F51A C51 S50 112.9(7)
N1 C6 C5 121.4(9)
N1 C6 C8 115.0(8)
C5 C6 C8 123.5(9)
C21 C22 C23 121.4(8)
C21 C22 Cl35 119.1(6)
C23 C22 Cl35 119.3(7)
N25 C30 C29 122.0(8)
C26 C27 C28 119.5(9)
C24 C23 C22 117.9(8)
C29 C28 C27 118.3(8)
N13 C14 C15 122.0(8)
C16 C15 C14 119.4(9)
N7 C12 C11 122.1(9)
C20 C21 C22 118.3(8)
C18 C17 C16 117.9(9)
N1 C2 C3 122.4(10)
C15 C16 C17 120.0(8)
C10 C9 C8 119.0(9)
C11 C10 C9 120.0(9)
F41C C41 F41A 108.3(12)
F41C C41 F41B 107.7(11)
F41A C41 F41B 105.8(11)
F41C C41 S40 112.6(9)
F41A C41 S40 111.8(9)
F41B C41 S40 110.3(9)
C10 C11 C12 119.1(10)
C5 C4 C3 119.6(10)
C4 C5 C6 120.0(10)
N19 C24 C23 120.5(7)
N19 C24 C26 113.1(7)
C23 C24 C26 126.3(7)
N19 C20 C21 119.5(8)
N19 C20 C18 113.0(7)
C21 C20 C18 127.4(7)
C4 C3 C2 118.3(11)
C14 N13 C18 119.0(7)
C14 N13 Ru1 128.3(6)
C18 N13 Ru1 112.7(5)
N13 C18 C17 121.7(8)
N13 C18 C20 116.1(7)
C17 C18 C20 122.2(8)
C24 N19 C20 122.3(7)
C24 N19 Ru1 119.2(5)
C20 N19 Ru1 118.2(5)

loop_
_geom_bond_atom_site_label_1
_geom_bond_atom_site_label_2
_geom_bond_distance
Ru1 N19 1.971(7)
Ru1 N25 2.078(7)
Ru1 N13 2.083(7)
Ru1 N1 2.097(7)
Ru1 N7 2.126(6)
Ru1 S31 2.268(2)
S31 O32 1.487(7)
S31 C33 1.770(9)
S31 C34 1.775(9)
S40 O40B 1.410(8)
S40 O40A 1.421(8)
S40 O40C 1.439(7)
S40 C41 1.818(11)
Cl35 C22 1.715(8)
S50 O50A 1.411(10)
S50 O50B 1.431(9)
S50 O50C 1.476(11)
S50 C51 1.804(11)
N7 C8 1.336(11)
N7 C12 1.353(12)
N1 C2 1.338(12)
N1 C6 1.358(11)
F51A C51 1.341(10)
N25 C30 1.355(10)
N25 C26 1.365(11)
C26 C27 1.368(12)
C26 C24 1.487(10)
F51C C51 1.305(13)
C29 C28 1.366(14)
C29 C30 1.373(13)
C8 C9 1.398(13)
C8 C6 1.480(13)
C51 F51B 1.343(13)
C6 C5 1.385(13)
C22 C21 1.391(12)
C22 C23 1.397(11)
C27 C28 1.398(12)
F41B C41 1.336(15)
C23 C24 1.384(11)
F41C C41 1.284(14)
C14 N13 1.333(11)
C14 C15 1.394(13)
C15 C16 1.354(14)
C12 C11 1.375(13)
C21 C20 1.389(12)
C17 C18 1.391(11)
C17 C16 1.406(14)
C2 C3 1.396(14)
C9 C10 1.367(17)
C10 C11 1.353(16)
C41 F41A 1.324(15)
C4 C5 1.355(18)
C4 C3 1.380(17)
C24 N19 1.348(10)
C20 N19 1.364(10)
C20 C18 1.471(11)
N13 C18 1.365(11)
